data_4305814
loop_
_publ_author_name
'Nigel G. R. Hearns'
'Elisabeth M. Fatila'
'Rodolphe Cl\'erac'
'Michael Jennings'
'Kathryn E. Preuss'

_publ_contact_author_address
; 
Department of Chemistry, University of Guelph, 
50 Stone Road East, Guelph, Ontario N1G 2W1, Canada
;
_publ_contact_author_email kpreuss@uoguelph.ca
_publ_contact_author_name 'Professor Kathryn E. Preuss'
_publ_section_title
;
Ni(II) and hs-Fe(II) Complexes of a Paramagnetic Thiazyl Ligand, and
Decomposition Products of the Iron Complex, Including an Fe(III) Tetramer
;
_journal_name_full 'Inorganic Chemistry'
_journal_page_first 10330
_journal_page_last 10341
_journal_paper_doi 10.1021/ic800749b
_journal_volume 47
_journal_year 2008
_chemical_absolute_configuration unk
_chemical_formula_moiety 'C16 H6 F12 N3 Ni O4 S2'
_chemical_formula_sum 'C16 H6 F12 N3 Ni O4 S2'
_chemical_formula_weight 655.07
_chemical_name_systematic
; 
 ? 
;
_space_group_IT_number 33
_symmetry_cell_setting orthorhombic
_symmetry_space_group_name_Hall 'P 2c -2n'
_symmetry_space_group_name_H-M 'P n a 21'
_atom_sites_solution_hydrogens geom
_atom_sites_solution_primary direct
_atom_sites_solution_secondary difmap
_audit_creation_method SHELXL-97
_cell_angle_alpha 90.00
_cell_angle_beta 90.00
_cell_angle_gamma 90.00
_cell_formula_units_Z 4
_cell_length_a 8.7938(9)
_cell_length_b 16.3657(10)
_cell_length_c 15.5980(16)
_cell_measurement_reflns_used 2313
_cell_measurement_temperature 100(2)
_cell_measurement_theta_max 25.03
_cell_measurement_theta_min 1.70
_cell_volume 2244.8(4)
_computing_cell_refinement 'DENZO-SMN (Otwinowski & Minor, 1997)'
_computing_data_collection 'COLLECT (Nonius, 1997-2001)'
_computing_data_reduction DENZO-SMN
_computing_molecular_graphics 'SHELXTL/PC (Sheldrick, 2001)'
_computing_publication_material SHELXTL/PC
_computing_structure_refinement 'SHELXL-97 (Sheldrick, 1997)'
_computing_structure_solution 'SHELXS-97 (Sheldrick, 1997)'
_diffrn_ambient_temperature 100(2)
_diffrn_measured_fraction_theta_full 0.999
_diffrn_measured_fraction_theta_max 0.999
_diffrn_measurement_device_type 'Nonius Kappa-CCD'
_diffrn_measurement_method '\f scans, and \w scans with \k offsets'
_diffrn_radiation_monochromator graphite
_diffrn_radiation_source 'fine-focus sealed tube'
_diffrn_radiation_type MoK\a
_diffrn_radiation_wavelength 0.71073
_diffrn_reflns_av_R_equivalents 0.0930
_diffrn_reflns_av_sigmaI/netI 0.0816
_diffrn_reflns_limit_h_max 10
_diffrn_reflns_limit_h_min -10
_diffrn_reflns_limit_k_max 19
_diffrn_reflns_limit_k_min -19
_diffrn_reflns_limit_l_max 18
_diffrn_reflns_limit_l_min -18
_diffrn_reflns_number 17768
_diffrn_reflns_theta_full 25.03
_diffrn_reflns_theta_max 25.03
_diffrn_reflns_theta_min 2.61
_diffrn_standards_number 0
_exptl_absorpt_coefficient_mu 1.181
_exptl_absorpt_correction_T_max 0.9711
_exptl_absorpt_correction_T_min 0.8200
_exptl_absorpt_correction_type multi-scan
_exptl_absorpt_process_details 'DENZO-SMN (Otwinowski & Minor, 1997)'
_exptl_crystal_colour red
_exptl_crystal_density_diffrn 1.938
_exptl_crystal_density_method 'not measured'
_exptl_crystal_description plate
_exptl_crystal_F_000 1292
_exptl_crystal_size_max 0.17
_exptl_crystal_size_mid 0.13
_exptl_crystal_size_min 0.03
_refine_diff_density_max 0.925
_refine_diff_density_min -0.401
_refine_diff_density_rms 0.109
_refine_ls_abs_structure_details 'Flack H D (1983), 1690 Fridel pairs,Acta Cryst. A39, 876-881'
_refine_ls_abs_structure_Flack 0.52(4)
_refine_ls_extinction_method none
_refine_ls_goodness_of_fit_ref 0.993
_refine_ls_hydrogen_treatment constr
_refine_ls_matrix_type full
_refine_ls_number_parameters 399
_refine_ls_number_reflns 3750
_refine_ls_number_restraints 593
_refine_ls_restrained_S_all 0.939
_refine_ls_R_factor_all 0.1292
_refine_ls_R_factor_gt 0.0719
_refine_ls_shift/su_max 0.001
_refine_ls_shift/su_mean 0.000
_refine_ls_structure_factor_coef Fsqd
_refine_ls_weighting_details 'calc w=1/[\s^2^(Fo^2^)+(0.1386P)^2^] where P=(Fo^2^+2Fc^2^)/3'
_refine_ls_weighting_scheme calc
_refine_ls_wR_factor_gt 0.1795
_refine_ls_wR_factor_ref 0.2114
_reflns_number_gt 2311
_reflns_number_total 3750
_reflns_threshold_expression I>2\s(I)
_cod_data_source_file ic800749b_si_001_2.cif
_cod_data_source_block 1
_cod_depositor_comments
;
The following automatic conversions were performed:
'_symmetry_cell_setting' value 'Orthorhombic' changed to 'orthorhombic'
according to '/home/saulius/struct/CIF-dictionaries/cif_core.dic'
dictionary named 'cif_core.dic' version 2.4.1 from 2010-06-29.

Automatic conversion script
Id: cif_fix_enum 1527 2010-12-29 10:47:43Z saulius 
;
_cod_database_code 4305814

loop_
_symmetry_equiv_pos_as_xyz
'x, y, z'
'-x, -y, z+1/2'
'x+1/2, -y+1/2, z'
'-x+1/2, y+1/2, z+1/2'

loop_
_atom_site_label
_atom_site_type_symbol
_atom_site_fract_x
_atom_site_fract_y
_atom_site_fract_z
_atom_site_U_iso_or_equiv
_atom_site_adp_type
_atom_site_occupancy
_atom_site_symmetry_multiplicity
_atom_site_calc_flag
_atom_site_refinement_flags
_atom_site_disorder_assembly
_atom_site_disorder_group
Ni Ni 0.14589(12) 0.95200(5) 0.41629(10) 0.0447(3) Uani 1 1 d U . .
N1 N 0.226(4) 0.8538(10) 0.3519(17) 0.046(3) Uani 0.63 1 d PGDU A 1
C2 C 0.321(3) 0.8579(8) 0.2808(13) 0.039(5) Uani 0.63 1 d PGDU A 1
H2A H 0.3501 0.9095 0.2582 0.047 Uiso 0.63 1 calc PR A 1
C3 C 0.3742(17) 0.7864(9) 0.2429(9) 0.069(4) Uani 0.63 1 d PGDU A 1
H3A H 0.4392 0.7892 0.1944 0.083 Uiso 0.63 1 calc PR A 1
C4 C 0.332(3) 0.7109(8) 0.2761(14) 0.063(7) Uani 0.63 1 d PGDU A 1
H4A H 0.3682 0.6621 0.2502 0.075 Uiso 0.63 1 calc PR A 1
C5 C 0.237(3) 0.7069(10) 0.3472(15) 0.057(5) Uani 0.63 1 d PGDU A 1
H5A H 0.2082 0.6553 0.3698 0.068 Uiso 0.63 1 calc PR A 1
C6 C 0.184(3) 0.7783(13) 0.3851(15) 0.048(5) Uiso 0.63 1 d PGDU A 1
C7 C 0.087(3) 0.7833(12) 0.4633(13) 0.048(5) Uiso 0.63 1 d PDU A 1
N8 N 0.058(4) 0.8569(10) 0.4897(18) 0.053(3) Uani 0.63 1 d PDU A 1
N9 N 0.034(3) 0.7158(9) 0.4938(14) 0.056(4) Uani 0.63 1 d PDU A 1
S1 S -0.0536(10) 0.8550(3) 0.5699(5) 0.0650(16) Uani 0.63 1 d PDU A 1
S2 S -0.0695(8) 0.7274(3) 0.5711(5) 0.0599(17) Uani 0.63 1 d PDU A 1
N11 N 0.056(6) 0.8523(14) 0.482(3) 0.050(4) Uani 0.37 1 d PGDU A 2
C12 C -0.040(6) 0.8560(16) 0.553(3) 0.060(8) Uani 0.37 1 d PGDU A 2
H12A H -0.0650 0.9074 0.5774 0.072 Uiso 0.37 1 calc PR A 2
C13 C -0.098(3) 0.785(2) 0.5883(15) 0.069(7) Uani 0.37 1 d PGDU A 2
H13A H -0.1631 0.7871 0.6367 0.083 Uiso 0.37 1 calc PR A 2
C14 C -0.060(5) 0.7093(17) 0.553(2) 0.065(9) Uani 0.37 1 d PGDU A 2
H14A H -0.1003 0.6605 0.5767 0.078 Uiso 0.37 1 calc PR A 2
C15 C 0.035(5) 0.7056(14) 0.482(2) 0.052(9) Uiso 0.37 1 d PGDU A 2
H15A H 0.0606 0.6542 0.4574 0.062 Uiso 0.37 1 calc PR A 2
C16 C 0.093(3) 0.7770(15) 0.4465(15) 0.030(7) Uiso 0.37 1 d PGDU A 2
C17 C 0.200(5) 0.7797(18) 0.373(2) 0.040(5) Uani 0.37 1 d PDU A 2
N18 N 0.235(7) 0.8514(18) 0.347(3) 0.044(4) Uani 0.37 1 d PDU A 2
N19 N 0.252(5) 0.7097(16) 0.349(2) 0.058(6) Uani 0.37 1 d PDU A 2
S11 S 0.342(2) 0.8441(6) 0.2662(10) 0.062(3) Uani 0.37 1 d PDU A 2
S12 S 0.3459(17) 0.7174(6) 0.2683(9) 0.065(3) Uani 0.37 1 d PDU A 2
O21 O 0.3369(7) 0.9563(3) 0.4911(4) 0.0486(15) Uani 1 1 d U A .
C22 C 0.4244(15) 1.0156(7) 0.4901(10) 0.084(3) Uani 1 1 d U . .
C23 C 0.4257(14) 1.0831(6) 0.4335(9) 0.077(3) Uani 1 1 d U A .
H23A H 0.4967 1.1256 0.4445 0.093 Uiso 1 1 calc R . .
C24 C 0.3288(14) 1.0922(7) 0.3612(9) 0.071(3) Uani 1 1 d U . .
O25 O 0.2378(8) 1.0386(3) 0.3401(4) 0.0484(15) Uani 1 1 d U A .
C26 C 0.5507(15) 1.0169(9) 0.5552(9) 0.079(3) Uani 1 1 d U A .
C27 C 0.3364(18) 1.1637(7) 0.3035(11) 0.090(3) Uani 1 1 d U A .
F21 F 0.5924(13) 1.0888(6) 0.5802(7) 0.149(4) Uani 1 1 d U . .
F22 F 0.5255(9) 0.9705(6) 0.6217(6) 0.108(3) Uani 1 1 d U . .
F23 F 0.6715(10) 0.9800(7) 0.5210(7) 0.117(3) Uani 1 1 d U . .
F24 F 0.3500(14) 1.1482(5) 0.2279(7) 0.157(4) Uani 1 1 d U . .
F25 F 0.4616(11) 1.2111(5) 0.3213(8) 0.130(3) Uani 1 1 d U . .
F26 F 0.2291(9) 1.2147(4) 0.3261(5) 0.099(3) Uani 1 1 d U . .
O31 O 0.0584(8) 1.0392(4) 0.4932(4) 0.0540(15) Uani 1 1 d U A .
C32 C -0.0309(14) 1.0889(7) 0.4691(8) 0.068(3) Uani 1 1 d U . .
C33 C -0.1154(13) 1.0904(6) 0.3973(8) 0.071(3) Uani 1 1 d U A .
H33A H -0.1744 1.1379 0.3866 0.085 Uiso 1 1 calc R . .
C34 C -0.1229(14) 1.0256(6) 0.3357(9) 0.069(3) Uani 1 1 d U . .
O35 O -0.0422(7) 0.9600(3) 0.3419(5) 0.0511(15) Uani 1 1 d U A .
C36 C -0.0440(15) 1.1648(6) 0.5301(10) 0.078(3) Uani 1 1 d U A .
C37 C -0.2258(13) 1.0276(6) 0.2628(7) 0.058(2) Uani 1 1 d U A .
F31 F -0.1534(10) 1.2122(6) 0.5104(7) 0.113(3) Uani 1 1 d U . .
F32 F 0.0808(10) 1.2083(5) 0.5392(7) 0.120(3) Uani 1 1 d U . .
F33 F -0.0743(8) 1.1379(4) 0.6125(5) 0.0864(19) Uani 1 1 d U . .
F34 F -0.1758(11) 0.9957(7) 0.1930(5) 0.123(3) Uani 1 1 d U . .
F35 F -0.2796(10) 1.1002(4) 0.2414(5) 0.104(3) Uani 1 1 d U . .
F36 F -0.3472(8) 0.9807(5) 0.2819(6) 0.092(2) Uani 1 1 d U . .

loop_
_atom_site_aniso_label
_atom_site_aniso_U_11
_atom_site_aniso_U_22
_atom_site_aniso_U_33
_atom_site_aniso_U_23
_atom_site_aniso_U_13
_atom_site_aniso_U_12
Ni 0.0426(6) 0.0339(5) 0.0576(6) 0.0017(7) -0.0019(7) 0.0004(5)
N1 0.046(9) 0.035(5) 0.057(8) 0.000(5) -0.008(6) 0.001(6)
C2 0.033(10) 0.035(8) 0.051(11) -0.001(7) -0.018(7) 0.015(7)
C3 0.087(12) 0.052(9) 0.068(10) -0.015(7) 0.002(8) 0.012(8)
C4 0.066(15) 0.041(8) 0.081(14) 0.000(11) -0.031(10) 0.028(11)
C5 0.047(11) 0.039(7) 0.086(10) -0.013(8) -0.032(8) 0.001(8)
N8 0.055(8) 0.038(5) 0.065(8) 0.010(6) 0.000(6) -0.003(6)
N9 0.044(8) 0.047(6) 0.078(10) 0.014(6) -0.017(7) -0.010(6)
S1 0.064(4) 0.054(3) 0.077(4) 0.007(3) 0.009(3) -0.002(3)
S2 0.050(3) 0.043(3) 0.087(4) 0.017(3) -0.009(3) -0.006(2)
N11 0.051(11) 0.044(7) 0.054(11) 0.007(7) -0.001(7) -0.005(8)
C12 0.071(17) 0.050(12) 0.058(16) 0.003(12) 0.009(12) -0.001(14)
C13 0.074(15) 0.060(13) 0.073(15) 0.006(11) 0.025(12) -0.004(13)
C14 0.069(17) 0.053(12) 0.072(17) -0.017(13) 0.002(15) -0.015(14)
C17 0.033(12) 0.027(7) 0.059(12) -0.002(7) -0.026(8) 0.005(7)
N18 0.044(11) 0.037(6) 0.052(11) 0.003(7) -0.006(7) 0.001(8)
N19 0.041(13) 0.038(7) 0.094(13) 0.003(10) -0.007(11) 0.019(10)
S11 0.069(7) 0.053(5) 0.064(6) 0.002(5) 0.006(5) 0.006(5)
S12 0.065(7) 0.047(5) 0.084(7) -0.019(5) -0.002(6) -0.003(5)
O21 0.047(4) 0.037(3) 0.062(4) 0.001(3) -0.003(3) 0.001(2)
C22 0.073(7) 0.061(6) 0.119(8) -0.006(5) -0.038(7) -0.015(5)
C23 0.069(7) 0.053(6) 0.110(9) -0.020(5) -0.001(6) -0.024(5)
C24 0.063(7) 0.045(5) 0.103(7) -0.005(5) 0.008(6) 0.000(4)
O25 0.051(4) 0.033(3) 0.062(4) 0.001(3) 0.004(3) 0.004(3)
C26 0.059(6) 0.095(7) 0.082(7) -0.017(5) -0.004(5) -0.034(6)
C27 0.129(9) 0.039(5) 0.103(7) 0.005(5) 0.047(8) -0.008(5)
F21 0.154(8) 0.109(6) 0.184(10) -0.031(6) -0.103(8) -0.029(5)
F22 0.075(5) 0.177(7) 0.073(4) 0.022(5) -0.018(4) -0.027(5)
F23 0.073(5) 0.158(7) 0.119(7) 0.008(6) 0.003(4) 0.000(5)
F24 0.265(13) 0.085(6) 0.122(6) -0.003(5) 0.094(7) -0.045(6)
F25 0.115(6) 0.066(4) 0.208(10) 0.037(5) 0.022(6) -0.011(4)
F26 0.106(5) 0.050(3) 0.141(7) 0.028(4) 0.038(5) 0.017(3)
O31 0.055(4) 0.047(3) 0.060(4) 0.003(3) 0.006(3) 0.010(3)
C32 0.074(8) 0.061(6) 0.068(6) 0.005(4) 0.003(5) 0.007(5)
C33 0.072(7) 0.052(5) 0.088(9) 0.003(5) -0.013(6) 0.015(5)
C34 0.071(7) 0.036(5) 0.099(7) 0.008(4) -0.023(6) 0.000(4)
O35 0.046(4) 0.035(3) 0.072(4) 0.007(3) -0.008(3) 0.000(3)
C36 0.072(7) 0.051(6) 0.111(7) -0.023(5) 0.048(6) 0.007(4)
C37 0.059(6) 0.055(5) 0.060(6) 0.001(4) -0.001(5) 0.012(4)
F31 0.115(6) 0.109(6) 0.115(6) -0.022(5) -0.017(5) 0.029(5)
F32 0.083(5) 0.096(5) 0.180(9) -0.026(5) 0.016(6) -0.020(4)
F33 0.075(4) 0.098(5) 0.086(4) -0.028(4) 0.017(4) 0.014(4)
F34 0.135(7) 0.162(8) 0.073(5) 0.003(5) 0.009(5) 0.073(7)
F35 0.116(6) 0.058(4) 0.139(6) 0.025(4) -0.061(5) 0.010(4)
F36 0.079(5) 0.091(4) 0.108(6) 0.019(5) -0.033(4) -0.020(4)

loop_
_atom_type_symbol
_atom_type_description
_atom_type_scat_dispersion_real
_atom_type_scat_dispersion_imag
_atom_type_scat_source
C C 0.0033 0.0016 'International Tables Vol C Tables 4.2.6.8 and 6.1.1.4'
H H 0.0000 0.0000 'International Tables Vol C Tables 4.2.6.8 and 6.1.1.4'
N N 0.0061 0.0033 'International Tables Vol C Tables 4.2.6.8 and 6.1.1.4'
O O 0.0106 0.0060 'International Tables Vol C Tables 4.2.6.8 and 6.1.1.4'
F F 0.0171 0.0103 'International Tables Vol C Tables 4.2.6.8 and 6.1.1.4'
S S 0.1246 0.1234 'International Tables Vol C Tables 4.2.6.8 and 6.1.1.4'
Ni Ni 0.3393 1.1124 'International Tables Vol C Tables 4.2.6.8 and 6.1.1.4'

loop_
_geom_angle_atom_site_label_1
_geom_angle_atom_site_label_2
_geom_angle_atom_site_label_3
_geom_angle
_geom_angle_site_symmetry_1
_geom_angle_site_symmetry_3
_geom_angle_publ_flag
O31 Ni O25 90.3(2) . . ?
O31 Ni N1 172.3(6) . . ?
O25 Ni N1 97.2(5) . . ?
O31 Ni O35 89.0(3) . . ?
O25 Ni O35 86.8(3) . . ?
N1 Ni O35 93.0(12) . . ?
O31 Ni O21 87.1(3) . . ?
O25 Ni O21 89.0(3) . . ?
N1 Ni O21 91.4(12) . . ?
O35 Ni O21 174.3(2) . . ?
O31 Ni N8 93.4(5) . . ?
O25 Ni N8 176.2(5) . . ?
N1 Ni N8 79.0(6) . . ?
O35 Ni N8 93.4(11) . . ?
O21 Ni N8 91.0(11) . . ?
O31 Ni N11 96.7(6) . . ?
O25 Ni N11 172.7(8) . . ?
N1 Ni N11 75.8(9) . . ?
O35 Ni N11 91.4(17) . . ?
O21 Ni N11 93.3(17) . . ?
N8 Ni N11 3.9(18) . . ?
O31 Ni N18 173.9(10) . . ?
O25 Ni N18 95.4(8) . . ?
N1 Ni N18 1.8(14) . . ?
O35 Ni N18 93.4(19) . . ?
O21 Ni N18 90.9(19) . . ?
N8 Ni N18 80.8(11) . . ?
N11 Ni N18 77.6(8) . . ?
C2 N1 C6 120.0 . . ?
C2 N1 Ni 124.6(10) . . ?
C6 N1 Ni 115.4(10) . . ?
N1 C2 C3 120.0 . . ?
N1 C2 H2A 120.0 . . ?
C3 C2 H2A 120.0 . . ?
C2 C3 C4 120.0 . . ?
C2 C3 H3A 120.0 . . ?
C4 C3 H3A 120.0 . . ?
C3 C4 C5 120.0 . . ?
C3 C4 H4A 120.0 . . ?
C5 C4 H4A 120.0 . . ?
C6 C5 C4 120.0 . . ?
C6 C5 H5A 120.0 . . ?
C4 C5 H5A 120.0 . . ?
C5 C6 N1 120.0 . . ?
C5 C6 C7 125.8(16) . . ?
N1 C6 C7 114.1(16) . . ?
N9 C7 N8 127.4(16) . . ?
N9 C7 C6 117.4(18) . . ?
N8 C7 C6 115.0(17) . . ?
C7 N8 S1 110.7(11) . . ?
C7 N8 Ni 116.5(13) . . ?
S1 N8 Ni 132.6(10) . . ?
C7 N9 S2 113.6(13) . . ?
N8 S1 S2 93.9(6) . . ?
N9 S2 S1 94.4(6) . . ?
C12 N11 C16 120.0 . . ?
C12 N11 Ni 125.9(12) . . ?
C16 N11 Ni 114.0(12) . . ?
N11 C12 C13 120.0 . . ?
N11 C12 H12A 120.0 . . ?
C13 C12 H12A 120.0 . . ?
C12 C13 C14 120.0 . . ?
C12 C13 H13A 120.0 . . ?
C14 C13 H13A 120.0 . . ?
C15 C14 C13 120.0 . . ?
C15 C14 H14A 120.0 . . ?
C13 C14 H14A 120.0 . . ?
C16 C15 C14 120.0 . . ?
C16 C15 H15A 120.0 . . ?
C14 C15 H15A 120.0 . . ?
C15 C16 N11 120.0 . . ?
C15 C16 C17 124(2) . . ?
N11 C16 C17 116(2) . . ?
N18 C17 N19 129.0(19) . . ?
N18 C17 C16 116(2) . . ?
N19 C17 C16 115(2) . . ?
C17 N18 S11 109.6(14) . . ?
C17 N18 Ni 116.8(16) . . ?
S11 N18 Ni 133.6(17) . . ?
C17 N19 S12 111.4(15) . . ?
N18 S11 S12 94.3(9) . . ?
N19 S12 S11 95.0(8) . . ?
C22 O21 Ni 122.0(8) . . ?
O21 C22 C23 128.6(12) . . ?
O21 C22 C26 117.5(12) . . ?
C23 C22 C26 113.8(10) . . ?
C22 C23 C24 124.9(10) . . ?
C22 C23 H23A 117.5 . . ?
C24 C23 H23A 117.5 . . ?
O25 C24 C23 121.8(11) . . ?
O25 C24 C27 115.5(13) . . ?
C23 C24 C27 122.6(12) . . ?
C24 O25 Ni 127.1(8) . . ?
F21 C26 F22 109.7(12) . . ?
F21 C26 F23 107.9(11) . . ?
F22 C26 F23 100.9(12) . . ?
F21 C26 C22 115.2(13) . . ?
F22 C26 C22 113.7(10) . . ?
F23 C26 C22 108.2(12) . . ?
F24 C27 F26 117.9(16) . . ?
F24 C27 F25 103.6(13) . . ?
F26 C27 F25 99.4(10) . . ?
F24 C27 C24 115.5(11) . . ?
F26 C27 C24 107.9(11) . . ?
F25 C27 C24 111.1(14) . . ?
C32 O31 Ni 123.1(8) . . ?
O31 C32 C33 129.8(11) . . ?
O31 C32 C36 113.4(11) . . ?
C33 C32 C36 116.8(11) . . ?
C32 C33 C34 124.8(10) . . ?
C32 C33 H33A 117.6 . . ?
C34 C33 H33A 117.6 . . ?
O35 C34 C33 122.7(11) . . ?
O35 C34 C37 114.8(10) . . ?
C33 C34 C37 122.5(9) . . ?
C34 O35 Ni 123.1(7) . . ?
F31 C36 F32 109.1(10) . . ?
F31 C36 F33 105.8(9) . . ?
F32 C36 F33 103.4(12) . . ?
F31 C36 C32 113.1(13) . . ?
F32 C36 C32 115.7(10) . . ?
F33 C36 C32 108.9(9) . . ?
F34 C37 F35 105.9(9) . . ?
F34 C37 F36 103.1(10) . . ?
F35 C37 F36 106.5(9) . . ?
F34 C37 C34 116.2(10) . . ?
F35 C37 C34 116.2(9) . . ?
F36 C37 C34 107.9(9) . . ?

loop_
_geom_bond_atom_site_label_1
_geom_bond_atom_site_label_2
_geom_bond_distance
_geom_bond_site_symmetry_2
_geom_bond_publ_flag
Ni O31 2.017(6) . ?
Ni O25 2.018(6) . ?
Ni N1 2.023(12) . ?
Ni O35 2.025(7) . ?
Ni O21 2.047(6) . ?
Ni N8 2.082(15) . ?
Ni N11 2.08(2) . ?
Ni N18 2.12(2) . ?
N1 C2 1.3900 . ?
N1 C6 1.3900 . ?
C2 C3 1.3900 . ?
C2 H2A 0.9500 . ?
C3 C4 1.3900 . ?
C3 H3A 0.9500 . ?
C4 C5 1.3900 . ?
C4 H4A 0.9500 . ?
C5 C6 1.3900 . ?
C5 H5A 0.9500 . ?
C6 C7 1.491(17) . ?
C7 N9 1.288(16) . ?
C7 N8 1.299(17) . ?
N8 S1 1.590(15) . ?
N9 S2 1.525(17) . ?
S1 S2 2.094(7) . ?
N11 C12 1.3900 . ?
N11 C16 1.3900 . ?
C12 C13 1.3900 . ?
C12 H12A 0.9500 . ?
C13 C14 1.3900 . ?
C13 H13A 0.9500 . ?
C14 C15 1.3900 . ?
C14 H14A 0.9500 . ?
C15 C16 1.3900 . ?
C15 H15A 0.9500 . ?
C16 C17 1.475(19) . ?
C17 N18 1.285(19) . ?
C17 N19 1.290(19) . ?
N18 S11 1.571(19) . ?
N19 S12 1.52(2) . ?
S11 S12 2.073(12) . ?
O21 C22 1.238(13) . ?
C22 C23 1.415(18) . ?
C22 C26 1.504(17) . ?
C23 C24 1.420(18) . ?
C23 H23A 0.9500 . ?
C24 O25 1.231(13) . ?
C24 C27 1.479(19) . ?
C26 F21 1.293(15) . ?
C26 F22 1.305(16) . ?
C26 F23 1.333(16) . ?
C27 F24 1.212(17) . ?
C27 F26 1.308(15) . ?
C27 F25 1.375(17) . ?
O31 C32 1.191(13) . ?
C32 C33 1.344(16) . ?
C32 C36 1.570(16) . ?
C33 C34 1.432(17) . ?
C33 H33A 0.9500 . ?
C34 O35 1.290(12) . ?
C34 C37 1.453(16) . ?
C36 F31 1.273(15) . ?
C36 F32 1.316(14) . ?
C36 F33 1.385(16) . ?
C37 F34 1.285(12) . ?
C37 F35 1.322(11) . ?
C37 F36 1.348(13) . ?

loop_
_geom_torsion_atom_site_label_1
_geom_torsion_atom_site_label_2
_geom_torsion_atom_site_label_3
_geom_torsion_atom_site_label_4
_geom_torsion
_geom_torsion_site_symmetry_1
_geom_torsion_site_symmetry_2
_geom_torsion_site_symmetry_3
_geom_torsion_site_symmetry_4
_geom_torsion_publ_flag
O25 Ni N1 C2 2.9(19) . . . . ?
O35 Ni N1 C2 90.1(17) . . . . ?
O21 Ni N1 C2 -86.2(17) . . . . ?
N8 Ni N1 C2 -177(2) . . . . ?
N11 Ni N1 C2 -179(3) . . . . ?
O25 Ni N1 C6 -179.1(14) . . . . ?
O35 Ni N1 C6 -91.9(15) . . . . ?
O21 Ni N1 C6 91.7(15) . . . . ?
N8 Ni N1 C6 1.0(17) . . . . ?
N11 Ni N1 C6 -1(2) . . . . ?
C6 N1 C2 C3 0.0 . . . . ?
Ni N1 C2 C3 178(3) . . . . ?
N1 C2 C3 C4 0.0 . . . . ?
C2 C3 C4 C5 0.0 . . . . ?
C3 C4 C5 C6 0.0 . . . . ?
C4 C5 C6 N1 0.0 . . . . ?
C4 C5 C6 C7 -177(3) . . . . ?
C2 N1 C6 C5 0.0 . . . . ?
Ni N1 C6 C5 -178(3) . . . . ?
C2 N1 C6 C7 178(3) . . . . ?
Ni N1 C6 C7 0(2) . . . . ?
C5 C6 C7 N9 -7(4) . . . . ?
N1 C6 C7 N9 175(2) . . . . ?
C5 C6 C7 N8 177(3) . . . . ?
N1 C6 C7 N8 -1(3) . . . . ?
N9 C7 N8 S1 1(3) . . . . ?
C6 C7 N8 S1 177(3) . . . . ?
N9 C7 N8 Ni -174(3) . . . . ?
C6 C7 N8 Ni 2(4) . . . . ?
O31 Ni N8 C7 -180(2) . . . . ?
N1 Ni N8 C7 -2(2) . . . . ?
O35 Ni N8 C7 91(2) . . . . ?
O21 Ni N8 C7 -93(2) . . . . ?
N18 Ni N8 C7 -2(3) . . . . ?
O31 Ni N8 S1 6(3) . . . . ?
N1 Ni N8 S1 -175(3) . . . . ?
O35 Ni N8 S1 -83(3) . . . . ?
O21 Ni N8 S1 94(3) . . . . ?
N18 Ni N8 S1 -176(3) . . . . ?
N8 C7 N9 S2 -2(3) . . . . ?
C6 C7 N9 S2 -177(2) . . . . ?
C7 N8 S1 S2 0(2) . . . . ?
Ni N8 S1 S2 174(3) . . . . ?
C7 N9 S2 S1 1.2(16) . . . . ?
N8 S1 S2 N9 -0.5(16) . . . . ?
O31 Ni N11 C12 3(2) . . . . ?
N1 Ni N11 C12 -179(2) . . . . ?
O35 Ni N11 C12 -86.1(19) . . . . ?
O21 Ni N11 C12 90.6(19) . . . . ?
N18 Ni N11 C12 -179(3) . . . . ?
O31 Ni N11 C16 180(3) . . . . ?
N1 Ni N11 C16 -2(3) . . . . ?
O35 Ni N11 C16 91(3) . . . . ?
O21 Ni N11 C16 -93(3) . . . . ?
N18 Ni N11 C16 -2(3) . . . . ?
C16 N11 C12 C13 0.0 . . . . ?
Ni N11 C12 C13 177(5) . . . . ?
N11 C12 C13 C14 0.0 . . . . ?
C12 C13 C14 C15 0.0 . . . . ?
C13 C14 C15 C16 0.0 . . . . ?
C14 C15 C16 N11 0.0 . . . . ?
C14 C15 C16 C17 178(4) . . . . ?
C12 N11 C16 C15 0.0 . . . . ?
Ni N11 C16 C15 -177(4) . . . . ?
C12 N11 C16 C17 -178(3) . . . . ?
Ni N11 C16 C17 5(4) . . . . ?
C15 C16 C17 N18 176(4) . . . . ?
N11 C16 C17 N18 -6(4) . . . . ?
C15 C16 C17 N19 -8(5) . . . . ?
N11 C16 C17 N19 170(4) . . . . ?
N19 C17 N18 S11 8(4) . . . . ?
C16 C17 N18 S11 -177(4) . . . . ?
N19 C17 N18 Ni -171(4) . . . . ?
C16 C17 N18 Ni 4(4) . . . . ?
O25 Ni N18 C17 -179(3) . . . . ?
O21 Ni N18 C17 92(3) . . . . ?
N8 Ni N18 C17 1(3) . . . . ?
N11 Ni N18 C17 -1(3) . . . . ?
O25 Ni N18 S11 3(5) . . . . ?
O35 Ni N18 S11 90(5) . . . . ?
O21 Ni N18 S11 -87(5) . . . . ?
N8 Ni N18 S11 -177(5) . . . . ?
N11 Ni N18 S11 -180(5) . . . . ?
N18 C17 N19 S12 -11(4) . . . . ?
C16 C17 N19 S12 174(4) . . . . ?
C17 N18 S11 S12 -1(3) . . . . ?
Ni N18 S11 S12 178(5) . . . . ?
C17 N19 S12 S11 7(3) . . . . ?
N18 S11 S12 N19 -3(2) . . . . ?
O31 Ni O21 C22 -70.4(10) . . . . ?
O25 Ni O21 C22 20.0(10) . . . . ?
N1 Ni O21 C22 117.2(11) . . . . ?
N8 Ni O21 C22 -163.8(11) . . . . ?
N11 Ni O21 C22 -167.0(12) . . . . ?
N18 Ni O21 C22 115.4(13) . . . . ?
Ni O21 C22 C23 -9(2) . . . . ?
Ni O21 C22 C26 172.8(8) . . . . ?
O21 C22 C23 C24 -5(2) . . . . ?
C26 C22 C23 C24 173.3(12) . . . . ?
C22 C23 C24 O25 -3(2) . . . . ?
C22 C23 C24 C27 -179.3(13) . . . . ?
C23 C24 O25 Ni 24.3(16) . . . . ?
C27 C24 O25 Ni -159.2(8) . . . . ?
O31 Ni O25 C24 58.4(9) . . . . ?
N1 Ni O25 C24 -120.0(14) . . . . ?
O35 Ni O25 C24 147.4(9) . . . . ?
O21 Ni O25 C24 -28.7(8) . . . . ?
N18 Ni O25 C24 -120(2) . . . . ?
O21 C22 C26 F21 -149.2(14) . . . . ?
C23 C22 C26 F21 32.7(18) . . . . ?
O21 C22 C26 F22 -21.2(19) . . . . ?
C23 C22 C26 F22 160.6(12) . . . . ?
O21 C22 C26 F23 90.0(15) . . . . ?
C23 C22 C26 F23 -88.1(15) . . . . ?
O25 C24 C27 F24 -49.4(19) . . . . ?
C23 C24 C27 F24 127.1(17) . . . . ?
O25 C24 C27 F26 85.0(14) . . . . ?
C23 C24 C27 F26 -98.6(15) . . . . ?
O25 C24 C27 F25 -167.0(11) . . . . ?
C23 C24 C27 F25 9.5(17) . . . . ?
O25 Ni O31 C32 61.2(9) . . . . ?
O35 Ni O31 C32 -25.6(9) . . . . ?
O21 Ni O31 C32 150.2(9) . . . . ?
N8 Ni O31 C32 -119.0(14) . . . . ?
N11 Ni O31 C32 -116.9(19) . . . . ?
Ni O31 C32 C33 15.0(18) . . . . ?
Ni O31 C32 C36 -162.2(7) . . . . ?
O31 C32 C33 C34 5(2) . . . . ?
C36 C32 C33 C34 -177.6(11) . . . . ?
C32 C33 C34 O35 -3(2) . . . . ?
C32 C33 C34 C37 174.8(12) . . . . ?
C33 C34 O35 Ni -18.4(17) . . . . ?
C37 C34 O35 Ni 163.5(7) . . . . ?
O31 Ni O35 C34 27.3(10) . . . . ?
O25 Ni O35 C34 -63.1(10) . . . . ?
N1 Ni O35 C34 -160.2(11) . . . . ?
N8 Ni O35 C34 120.6(11) . . . . ?
N11 Ni O35 C34 123.9(11) . . . . ?
N18 Ni O35 C34 -158.4(12) . . . . ?
O31 C32 C36 F31 -171.1(11) . . . . ?
C33 C32 C36 F31 11.3(16) . . . . ?
O31 C32 C36 F32 62.1(15) . . . . ?
C33 C32 C36 F32 -115.5(15) . . . . ?
O31 C32 C36 F33 -53.8(14) . . . . ?
C33 C32 C36 F33 128.6(12) . . . . ?
O35 C34 C37 F34 -37.3(16) . . . . ?
C33 C34 C37 F34 144.5(12) . . . . ?
O35 C34 C37 F35 -162.8(10) . . . . ?
C33 C34 C37 F35 19.0(17) . . . . ?
O35 C34 C37 F36 77.8(13) . . . . ?
C33 C34 C37 F36 -100.4(12) . . . . ?
